data_4345131
loop_
_publ_author_name
'Heidemann, Tim'
'Mathur, Sanjay'

_publ_section_title
;
 Three at a Time: Step by Step to Heterotermetallic Molecules.
;
_journal_issue 1
_journal_name_full 'Inorganic chemistry'
_journal_page_first 234
_journal_page_last 240
_journal_paper_doi 10.1021/acs.inorgchem.6b02069
_journal_volume 56
_journal_year 2017
_chemical_formula_moiety 'C48 H112 Ba O18 Zr4'
_chemical_formula_sum 'C48 H112 Ba O18 Zr4'
_chemical_formula_weight 1479.61
_chemical_name_systematic
;
 ?
;
_space_group_IT_number 15
_symmetry_cell_setting monoclinic
_symmetry_space_group_name_Hall '-C 2yc'
_symmetry_space_group_name_H-M 'C 1 2/c 1'
_atom_sites_solution_hydrogens geom
_atom_sites_solution_primary direct
_atom_sites_solution_secondary difmap
_audit_creation_method SHELXL-97
_cell_angle_alpha 90.000(5)
_cell_angle_beta 97.022(5)
_cell_angle_gamma 90.000(5)
_cell_formula_units_Z 8
_cell_length_a 57.995(5)
_cell_length_b 12.444(5)
_cell_length_c 19.562(5)
_cell_measurement_reflns_used 24236
_cell_measurement_temperature 170(2)
_cell_measurement_theta_max 24.67
_cell_measurement_theta_min 1.67
_cell_volume 14012(7)
_computing_cell_refinement 'X-Area (Stoe & Cie, 2001)'
_computing_data_collection 'X-Area (Stoe & Cie, 2001)'
_computing_data_reduction 'X-Area (Stoe & Cie, 2001)'
_computing_molecular_graphics 'Ortep-3 for Windows (Farrugia, 1997)'
_computing_publication_material 'WinGX publication routines (Farrugia, 1999)'
_computing_structure_refinement 'SHELXL-97 (Sheldrick, 1997)'
_computing_structure_solution 'SHELXS-97 (Sheldrick, 1990)'
_diffrn_ambient_temperature 170(2)
_diffrn_detector_area_resol_mean 'not measured'
_diffrn_measured_fraction_theta_full 0.988
_diffrn_measured_fraction_theta_max 0.988
_diffrn_measurement_device_type 'IPDS 2T (Stoe & Cie)'
_diffrn_measurement_method '\w and \f scans'
_diffrn_radiation_monochromator graphite
_diffrn_radiation_source 'fine-focus sealed tube'
_diffrn_radiation_type MoK\a
_diffrn_radiation_wavelength 0.71073
_diffrn_reflns_av_R_equivalents 0.0674
_diffrn_reflns_av_sigmaI/netI 0.0361
_diffrn_reflns_limit_h_max 67
_diffrn_reflns_limit_h_min -67
_diffrn_reflns_limit_k_max 14
_diffrn_reflns_limit_k_min -14
_diffrn_reflns_limit_l_max 22
_diffrn_reflns_limit_l_min -22
_diffrn_reflns_number 62525
_diffrn_reflns_theta_full 24.67
_diffrn_reflns_theta_max 24.67
_diffrn_reflns_theta_min 1.67
_diffrn_standards_decay_% 'not measured'
_diffrn_standards_interval_count 'not measured'
_diffrn_standards_interval_time 'not measured'
_diffrn_standards_number 'not measured'
_exptl_absorpt_coefficient_mu 1.184
_exptl_absorpt_correction_T_max 0.147
_exptl_absorpt_correction_T_min 0.128
_exptl_absorpt_correction_type numerical
_exptl_absorpt_process_details
;
        The absorption correction (X-RED; Stoe & Cie, 2001)
        was performed after optimizing the crystal shape
        using X-SHAPE (Stoe & Cie, 1999).
;
_exptl_crystal_colour colourless
_exptl_crystal_density_diffrn 1.403
_exptl_crystal_density_meas ?
_exptl_crystal_density_method 'not measured'
_exptl_crystal_description prism
_exptl_crystal_F_000 6080
_exptl_crystal_size_max 0.36
_exptl_crystal_size_mid 0.32
_exptl_crystal_size_min 0.31
_refine_diff_density_max 2.445
_refine_diff_density_min -2.784
_refine_diff_density_rms 0.159
_refine_ls_extinction_coef 'not measured'
_refine_ls_extinction_method none
_refine_ls_goodness_of_fit_ref 1.066
_refine_ls_hydrogen_treatment constr
_refine_ls_matrix_type full
_refine_ls_number_parameters 640
_refine_ls_number_reflns 11760
_refine_ls_number_restraints 4
_refine_ls_restrained_S_all 1.066
_refine_ls_R_factor_all 0.0576
_refine_ls_R_factor_gt 0.0486
_refine_ls_shift/su_max 0.001
_refine_ls_shift/su_mean 0.000
_refine_ls_structure_factor_coef Fsqd
_refine_ls_weighting_details 'calc w=1/[\s^2^(Fo^2^)+(0.0552P)^2^+159.4908P] where P=(Fo^2^+2Fc^2^)/3'
_refine_ls_weighting_scheme calc
_refine_ls_wR_factor_gt 0.1205
_refine_ls_wR_factor_ref 0.1265
_reflns_number_gt 9957
_reflns_number_total 11760
_reflns_threshold_expression >2sigma(I)
_cod_data_source_file ic6b02069_si_002.cif
_cod_data_source_block BaZr4
_cod_depositor_comments
;
The following automatic conversions were performed:

'_exptl_crystal_density_meas' value 'not measured' was changed to '?'
- the value is perceived as not measured.

Automatic conversion script
Id: cif_fix_values 4268 2015-11-12 08:31:59Z antanas 
;
_cod_original_sg_symbol_H-M 'C 2/c'
_cod_database_code 4345131

loop_
_symmetry_equiv_pos_as_xyz
'x, y, z'
'-x, y, -z+1/2'
'x+1/2, y+1/2, z'
'-x+1/2, y+1/2, -z+1/2'
'-x, -y, -z'
'x, -y, z-1/2'
'-x+1/2, -y+1/2, -z'
'x+1/2, -y+1/2, z-1/2'

loop_
_atom_site_label
_atom_site_type_symbol
_atom_site_fract_x
_atom_site_fract_y
_atom_site_fract_z
_atom_site_U_iso_or_equiv
_atom_site_adp_type
_atom_site_occupancy
_atom_site_symmetry_multiplicity
_atom_site_calc_flag
_atom_site_refinement_flags
O6B O 0.08848(11) 0.7959(5) 0.0969(3) 0.0635(16) Uani 1 1 d .
O5B O 0.07499(11) 0.6534(5) 0.0129(3) 0.0625(16) Uani 1 1 d .
O4B O 0.04382(12) 0.7713(7) 0.0590(4) 0.089(2) Uani 1 1 d D
C5A C 0.17875(19) 0.7445(8) -0.0188(5) 0.071(3) Uani 1 1 d .
H5A H 0.1733 0.8191 -0.0234 0.085 Uiso 1 1 calc R
C6A C 0.22982(19) 0.6565(10) 0.1825(7) 0.080(3) Uani 1 1 d .
H6A H 0.2319 0.5806 0.1950 0.096 Uiso 1 1 calc R
O3B O 0.10068(12) 0.8231(5) -0.0386(3) 0.0643(16) Uani 1 1 d .
O2B O 0.04908(15) 0.8186(7) -0.0923(5) 0.100(3) Uani 1 1 d .
O9B O 0.09743(14) 0.5808(7) 0.1390(5) 0.097(3) Uani 1 1 d .
O8B O 0.04528(14) 0.5401(7) 0.1151(5) 0.100(3) Uani 1 1 d .
O1B O 0.06596(16) 0.9743(6) 0.0162(5) 0.097(3) Uani 1 1 d .
C51A C 0.1647(2) 0.6796(11) -0.0741(6) 0.096(4) Uani 1 1 d .
H51A H 0.1486 0.6813 -0.0668 0.145 Uiso 1 1 calc R
H51B H 0.1701 0.6066 -0.0721 0.145 Uiso 1 1 calc R
H51C H 0.1664 0.7095 -0.1184 0.145 Uiso 1 1 calc R
O7B O 0.06360(19) 0.7150(10) 0.2096(5) 0.121(4) Uani 1 1 d .
C5B C 0.0697(2) 0.5609(9) -0.0316(7) 0.089(4) Uani 1 1 d .
H5B H 0.0746 0.4956 -0.0058 0.106 Uiso 1 1 calc R
C52A C 0.2043(2) 0.7437(10) -0.0279(6) 0.090(4) Uani 1 1 d .
H52A H 0.2127 0.7872 0.0072 0.135 Uiso 1 1 calc R
H52B H 0.2063 0.7721 -0.0724 0.135 Uiso 1 1 calc R
H52C H 0.2100 0.6713 -0.0242 0.135 Uiso 1 1 calc R
C1A C 0.1360(2) 0.9570(8) 0.1222(8) 0.093(4) Uani 1 1 d .
H1A H 0.1219 0.9540 0.0891 0.112 Uiso 1 1 calc R
C51B C 0.0436(2) 0.5539(12) -0.0545(8) 0.112(5) Uani 1 1 d .
H51D H 0.0355 0.5476 -0.0148 0.168 Uiso 1 1 calc R
H51E H 0.0404 0.4920 -0.0834 0.168 Uiso 1 1 calc R
H51F H 0.0386 0.6175 -0.0797 0.168 Uiso 1 1 calc R
C61A C 0.2463(2) 0.6836(12) 0.1280(9) 0.115(5) Uani 1 1 d .
H61A H 0.2425 0.6393 0.0880 0.172 Uiso 1 1 calc R
H61B H 0.2621 0.6704 0.1471 0.172 Uiso 1 1 calc R
H61C H 0.2446 0.7579 0.1151 0.172 Uiso 1 1 calc R
C2B C 0.0324(4) 0.8338(17) -0.1493(11) 0.152(8) Uani 1 1 d .
H2B H 0.0200 0.7827 -0.1431 0.183 Uiso 1 1 calc R
C52B C 0.0831(3) 0.5700(12) -0.0927(7) 0.110(5) Uani 1 1 d .
H52D H 0.0994 0.5733 -0.0769 0.165 Uiso 1 1 calc R
H52E H 0.0785 0.6341 -0.1181 0.165 Uiso 1 1 calc R
H52F H 0.0800 0.5085 -0.1219 0.165 Uiso 1 1 calc R
C9A C 0.2231(2) 0.4370(10) 0.0184(7) 0.095(4) Uani 1 1 d .
H9A H 0.2342 0.4894 0.0041 0.114 Uiso 1 1 calc R
C92A C 0.2358(3) 0.3715(13) 0.0768(8) 0.121(6) Uani 1 1 d .
H92A H 0.2409 0.4181 0.1148 0.182 Uiso 1 1 calc R
H92B H 0.2490 0.3369 0.0612 0.182 Uiso 1 1 calc R
H92C H 0.2255 0.3180 0.0914 0.182 Uiso 1 1 calc R
C91A C 0.2147(3) 0.3730(13) -0.0424(8) 0.130(6) Uani 1 1 d .
H91A H 0.2071 0.4192 -0.0776 0.195 Uiso 1 1 calc R
H91B H 0.2038 0.3203 -0.0302 0.195 Uiso 1 1 calc R
H91C H 0.2275 0.3375 -0.0593 0.195 Uiso 1 1 calc R
C3B C 0.1077(4) 0.8898(13) -0.0915(7) 0.145(8) Uani 1 1 d .
H3B H 0.0925 0.9228 -0.1062 0.174 Uiso 1 1 calc R
C31B C 0.1101(3) 0.8301(13) -0.1563(7) 0.128(6) Uani 1 1 d .
H31A H 0.0991 0.7719 -0.1612 0.192 Uiso 1 1 calc R
H31B H 0.1255 0.8022 -0.1545 0.192 Uiso 1 1 calc R
H31C H 0.1070 0.8779 -0.1949 0.192 Uiso 1 1 calc R
O3A O 0.20107(12) 0.9083(5) 0.1078(4) 0.0700(18) Uani 1 1 d .
C31A C 0.2077(3) 1.0457(12) 0.0272(8) 0.131(6) Uani 1 1 d .
H31D H 0.1989 0.9978 -0.0045 0.196 Uiso 1 1 calc R
H31E H 0.2202 1.0760 0.0060 0.196 Uiso 1 1 calc R
H31F H 0.1977 1.1023 0.0397 0.196 Uiso 1 1 calc R
C3A C 0.2170(3) 0.9860(13) 0.0893(9) 0.124(6) Uani 1 1 d .
H3A H 0.2283 0.9396 0.0703 0.149 Uiso 1 1 calc R
C2A C 0.1896(3) 0.8760(11) 0.3085(6) 0.093(4) Uani 1 1 d .
H2A H 0.2044 0.8409 0.3251 0.112 Uiso 1 1 calc R
C21A C 0.1717(4) 0.829(2) 0.3501(10) 0.188(11) Uani 1 1 d .
H21A H 0.1704 0.7531 0.3413 0.282 Uiso 1 1 calc R
H21B H 0.1570 0.8629 0.3371 0.282 Uiso 1 1 calc R
H21C H 0.1765 0.8407 0.3982 0.282 Uiso 1 1 calc R
C32A C 0.2310(4) 1.0330(16) 0.1429(10) 0.188(12) Uani 1 1 d .
H32A H 0.2355 0.9801 0.1778 0.283 Uiso 1 1 calc R
H32B H 0.2227 1.0900 0.1621 0.283 Uiso 1 1 calc R
H32C H 0.2446 1.0616 0.1263 0.283 Uiso 1 1 calc R
C11A C 0.1288(3) 0.9608(17) 0.1908(9) 0.173(11) Uani 1 1 d .
H11A H 0.1205 0.8964 0.1989 0.260 Uiso 1 1 calc R
H11B H 0.1190 1.0220 0.1944 0.260 Uiso 1 1 calc R
H11C H 0.1423 0.9663 0.2244 0.260 Uiso 1 1 calc R
C62A C 0.2348(2) 0.7218(12) 0.2464(8) 0.110(5) Uani 1 1 d .
H62A H 0.2242 0.7020 0.2783 0.165 Uiso 1 1 calc R
H62B H 0.2329 0.7966 0.2352 0.165 Uiso 1 1 calc R
H62C H 0.2505 0.7088 0.2667 0.165 Uiso 1 1 calc R
C32B C 0.1192(5) 0.9788(17) -0.0732(12) 0.214(13) Uani 1 1 d .
H32D H 0.1142 1.0061 -0.0315 0.321 Uiso 1 1 calc R
H32E H 0.1162 1.0314 -0.1091 0.321 Uiso 1 1 calc R
H32F H 0.1355 0.9636 -0.0657 0.321 Uiso 1 1 calc R
C22A C 0.1936(5) 0.9873(14) 0.3162(9) 0.203(12) Uani 1 1 d .
H22A H 0.2049 1.0095 0.2870 0.304 Uiso 1 1 calc R
H22B H 0.1993 1.0029 0.3633 0.304 Uiso 1 1 calc R
H22C H 0.1793 1.0255 0.3035 0.304 Uiso 1 1 calc R
C11B C 0.0656(4) 1.0833(14) 0.1142(9) 0.169(10) Uani 1 1 d .
H11D H 0.0628 1.0131 0.1319 0.254 Uiso 1 1 calc R
H11E H 0.0536 1.1316 0.1247 0.254 Uiso 1 1 calc R
H11F H 0.0804 1.1091 0.1350 0.254 Uiso 1 1 calc R
C12B C 0.0689(5) 1.1588(13) 0.0008(11) 0.197(13) Uani 1 1 d .
H12A H 0.0674 1.1324 -0.0456 0.296 Uiso 1 1 calc R
H12B H 0.0842 1.1881 0.0128 0.296 Uiso 1 1 calc R
H12C H 0.0575 1.2137 0.0046 0.296 Uiso 1 1 calc R
C1B C 0.0656(5) 1.0776(11) 0.0440(9) 0.159(9) Uani 1 1 d .
H1B H 0.0486 1.0829 0.0349 0.191 Uiso 1 1 calc R
C81A C 0.1830(6) 0.2910(13) 0.2307(10) 0.26(2) Uani 1 1 d .
H81A H 0.1767 0.2710 0.1848 0.392 Uiso 1 1 calc R
H81B H 0.1708 0.2905 0.2600 0.392 Uiso 1 1 calc R
H81C H 0.1949 0.2407 0.2479 0.392 Uiso 1 1 calc R
C8B C 0.0274(4) 0.4668(14) 0.1209(13) 0.169(10) Uani 1 1 d .
H8B H 0.0151 0.4896 0.0851 0.203 Uiso 1 1 calc R
C81B C 0.0173(4) 0.4789(16) 0.1828(11) 0.192(12) Uani 1 1 d .
H81D H 0.0148 0.5539 0.1911 0.288 Uiso 1 1 calc R
H81E H 0.0276 0.4495 0.2204 0.288 Uiso 1 1 calc R
H81F H 0.0027 0.4417 0.1789 0.288 Uiso 1 1 calc R
C91B C 0.0970(4) 0.394(2) 0.2027(19) 0.28(3) Uani 1 1 d .
H91D H 0.0918 0.3849 0.1615 0.479 Uiso 1 1 calc R
H91E H 0.0838 0.4470 0.2242 0.479 Uiso 1 1 calc R
H91F H 0.1067 0.3793 0.2339 0.479 Uiso 1 1 calc R
C22B C 0.0403(5) 0.804(3) -0.2116(10) 0.27(2) Uani 1 1 d .
H22D H 0.0478 0.7352 -0.2064 0.409 Uiso 1 1 calc R
H22E H 0.0512 0.8566 -0.2240 0.409 Uiso 1 1 calc R
H22F H 0.0274 0.8000 -0.2472 0.409 Uiso 1 1 calc R
C82B C 0.0327(5) 0.3622(14) 0.1015(15) 0.228(15) Uani 1 1 d .
H82A H 0.0397 0.3645 0.0596 0.341 Uiso 1 1 calc R
H82B H 0.0186 0.3207 0.0943 0.341 Uiso 1 1 calc R
H82C H 0.0432 0.3298 0.1372 0.341 Uiso 1 1 calc R
C12A C 0.1493(3) 1.0552(10) 0.1058(17) 0.241(17) Uani 1 1 d .
H12D H 0.1532 1.0499 0.0597 0.361 Uiso 1 1 calc R
H12E H 0.1632 1.0606 0.1375 0.361 Uiso 1 1 calc R
H12F H 0.1399 1.1178 0.1097 0.361 Uiso 1 1 calc R
C82A C 0.1997(7) 0.437(3) 0.2880(11) 0.27(4) Uani 1 1 d .
H82D H 0.2046 0.5072 0.2759 0.593 Uiso 1 1 calc R
H82E H 0.2127 0.3986 0.3117 0.593 Uiso 1 1 calc R
H82F H 0.1877 0.4427 0.3175 0.593 Uiso 1 1 calc R
C71B C 0.0464(5) 0.713(2) 0.3083(11) 0.215(13) Uani 1 1 d .
H71D H 0.0386 0.6553 0.2820 0.322 Uiso 1 1 calc R
H71E H 0.0352 0.7646 0.3193 0.322 Uiso 1 1 calc R
H71F H 0.0546 0.6845 0.3501 0.322 Uiso 1 1 calc R
C7B C 0.0616(5) 0.760(3) 0.2711(12) 0.233(17) Uani 1 1 d .
H7B H 0.0497 0.8099 0.2503 0.279 Uiso 1 1 calc R
C21B C 0.0221(6) 0.935(2) -0.1492(15) 0.31(3) Uani 1 1 d .
H21D H 0.0167 0.9471 -0.1053 0.469 Uiso 1 1 calc R
H21E H 0.0092 0.9379 -0.1848 0.469 Uiso 1 1 calc R
H21F H 0.0332 0.9889 -0.1572 0.469 Uiso 1 1 calc R
C72B C 0.0759(7) 0.841(2) 0.2903(15) 0.30(2) Uani 1 1 d .
H72D H 0.0852 0.8565 0.2540 0.447 Uiso 1 1 calc R
H72E H 0.0859 0.8209 0.3311 0.447 Uiso 1 1 calc R
H72F H 0.0670 0.9031 0.2995 0.447 Uiso 1 1 calc R
C8A C 0.1915(5) 0.382(2) 0.2300(12) 0.255(13) Uani 1 1 d .
H8A H 0.2067 0.3583 0.2195 0.265 Uiso 1 1 calc R
C41B C 0.0037(4) 0.755(4) 0.0220(19) 0.16(6) Uani 1 1 d D
H41A H 0.0032 0.7772 -0.0252 0.897 Uiso 1 1 calc R
H41B H -0.0112 0.7667 0.0372 0.897 Uiso 1 1 calc R
H41C H 0.0076 0.6800 0.0258 0.897 Uiso 1 1 calc R
C92B C 0.1196(6) 0.582(4) 0.2587(13) 0.37(3) Uani 1 1 d .
H92D H 0.1274 0.6428 0.2425 0.562 Uiso 1 1 calc R
H92E H 0.1305 0.5394 0.2885 0.562 Uiso 1 1 calc R
H92F H 0.1073 0.6054 0.2837 0.562 Uiso 1 1 calc R
C9B C 0.1080(5) 0.503(3) 0.1882(16) 0.27(2) Uani 1 1 d .
H9B H 0.1214 0.4749 0.1681 0.320 Uiso 1 1 calc R
C42B C 0.0172(5) 0.825(3) 0.1402(10) 0.15(4) Uani 1 1 d D
H42A H 0.0316 0.8185 0.1698 0.657 Uiso 1 1 calc R
H42B H 0.0070 0.7679 0.1495 0.657 Uiso 1 1 calc R
H42C H 0.0101 0.8929 0.1484 0.657 Uiso 1 1 calc R
C4B C 0.0218(2) 0.8194(15) 0.0660(11) 0.152(8) Uani 1 1 d D
H4B H 0.0218 0.8927 0.0477 0.182 Uiso 1 1 calc R
C66A C 0.1443(4) 0.4038(13) 0.0204(11) 0.228(9) Uani 1 1 d .
H66A H 0.1622 0.3997 0.0175 0.201 Uiso 1 1 calc R
C66B C 0.1392(6) 0.4013(18) -0.0496(11) 0.236(15) Uani 1 1 d .
H66B H 0.1520 0.4298 -0.0704 0.354 Uiso 1 1 calc R
H66C H 0.1256 0.4438 -0.0632 0.354 Uiso 1 1 calc R
H66D H 0.1364 0.3284 -0.0645 0.354 Uiso 1 1 calc R
C66C C 0.1405(13) 0.329(2) 0.062(2) 0.23(8) Uani 1 1 d .
H66E H 0.1454 0.3413 0.0997 1.053 Uiso 1 1 calc R
H66F H 0.1489 0.2684 0.0364 1.053 Uiso 1 1 calc R
H66G H 0.1242 0.3136 0.0451 1.053 Uiso 1 1 calc R
Zr1A Zr 0.181544(7) 0.80449(3) 0.144078(19) 0.05144(11) Uani 1 1 d .
Zr2A Zr 0.183230(7) 0.55233(3) 0.10066(2) 0.05456(12) Uani 1 1 d .
Ba1 Ba 0.125273(9) 0.68805(4) 0.05825(3) 0.05036(13) Uani 1 1 d .
Zr1B Zr 0.068707(8) 0.82537(4) -0.00673(2) 0.06810(14) Uani 1 1 d .
Zr2B Zr 0.066488(9) 0.65769(4) 0.11954(3) 0.07701(15) Uani 1 1 d .
O2A O 0.18449(12) 0.8467(5) 0.2396(3) 0.0683(17) Uani 1 1 d .
O5A O 0.17449(10) 0.7068(4) 0.0485(3) 0.0511(13) Uani 1 1 d .
O4A O 0.16156(10) 0.6547(4) 0.1604(3) 0.0508(13) Uani 1 1 d .
O6A O 0.20614(11) 0.6717(5) 0.1533(4) 0.0648(16) Uani 1 1 d .
O7A O 0.15238(12) 0.5046(5) 0.0489(3) 0.0614(16) Uani 1 1 d .
O1A O 0.14955(11) 0.8636(4) 0.1113(3) 0.0593(15) Uani 1 1 d .
O9A O 0.20467(13) 0.4961(5) 0.0426(4) 0.077(2) Uani 1 1 d .
O8A O 0.18722(14) 0.4496(5) 0.1731(4) 0.076(2) Uani 1 1 d .

loop_
_atom_site_aniso_label
_atom_site_aniso_U_11
_atom_site_aniso_U_22
_atom_site_aniso_U_33
_atom_site_aniso_U_23
_atom_site_aniso_U_13
_atom_site_aniso_U_12
O6B 0.062(4) 0.065(4) 0.065(4) -0.011(3) 0.016(3) -0.005(3)
O5B 0.056(4) 0.066(4) 0.068(4) -0.012(3) 0.017(3) -0.003(3)
O4B 0.066(5) 0.097(6) 0.107(6) -0.028(5) 0.028(4) 0.010(4)
C5A 0.094(8) 0.066(6) 0.059(6) 0.023(5) 0.032(5) 0.013(5)
C6A 0.059(6) 0.079(7) 0.099(9) 0.021(6) -0.005(6) 0.007(5)
O3B 0.084(5) 0.057(4) 0.053(4) 0.011(3) 0.011(3) 0.005(3)
O2B 0.076(5) 0.111(7) 0.105(7) -0.017(5) -0.025(5) 0.029(5)
O9B 0.092(6) 0.099(6) 0.104(6) 0.044(5) 0.035(5) 0.002(5)
O8B 0.080(5) 0.098(6) 0.130(7) -0.015(5) 0.049(5) -0.023(4)
O1B 0.120(7) 0.068(5) 0.105(6) -0.014(4) 0.022(5) 0.023(5)
C51A 0.110(10) 0.136(12) 0.048(6) 0.003(6) 0.027(6) 0.013(8)
O7B 0.130(8) 0.161(9) 0.081(6) -0.009(6) 0.049(6) -0.038(7)
C5B 0.087(8) 0.070(7) 0.113(10) -0.044(7) 0.028(7) -0.016(6)
C52A 0.104(9) 0.091(8) 0.083(8) 0.013(6) 0.045(7) 0.009(7)
C1A 0.095(9) 0.044(5) 0.136(12) -0.010(6) -0.003(8) 0.017(5)
C51B 0.091(9) 0.119(11) 0.129(12) -0.054(9) 0.029(8) -0.038(8)
C61A 0.069(8) 0.122(12) 0.156(15) 0.012(10) 0.025(9) 0.007(7)
C2B 0.143(16) 0.165(18) 0.132(16) -0.014(13) -0.054(13) 0.058(13)
C52B 0.120(11) 0.112(10) 0.109(10) -0.053(9) 0.052(9) -0.017(8)
C9A 0.106(9) 0.077(7) 0.112(10) 0.005(7) 0.055(8) 0.034(7)
C92A 0.122(12) 0.123(12) 0.120(12) 0.016(10) 0.018(9) 0.065(10)
C91A 0.177(16) 0.113(12) 0.108(11) -0.024(9) 0.047(11) 0.057(11)
C3B 0.28(2) 0.102(11) 0.064(8) 0.017(7) 0.052(11) -0.049(13)
C31B 0.184(17) 0.138(14) 0.071(8) 0.031(8) 0.051(10) 0.011(12)
O3A 0.081(5) 0.052(4) 0.078(4) 0.010(3) 0.011(4) -0.012(3)
C31A 0.170(15) 0.103(11) 0.113(11) 0.056(9) -0.008(10) -0.052(10)
C3A 0.115(11) 0.110(11) 0.139(13) 0.060(10) -0.016(10) -0.056(9)
C2A 0.118(10) 0.104(9) 0.059(7) -0.003(6) 0.013(6) -0.021(8)
C21A 0.17(2) 0.29(3) 0.105(14) 0.002(16) 0.053(14) -0.064(19)
C32A 0.23(2) 0.187(19) 0.132(15) 0.044(14) -0.048(15) -0.155(18)
C11A 0.140(15) 0.23(2) 0.137(15) -0.124(16) -0.026(12) 0.081(15)
C62A 0.085(9) 0.115(11) 0.121(12) 0.020(9) -0.025(8) 0.005(8)
C32B 0.34(4) 0.129(16) 0.20(2) -0.002(16) 0.15(2) -0.08(2)
C22A 0.40(4) 0.099(12) 0.095(12) -0.043(10) -0.005(17) -0.056(18)
C11B 0.31(3) 0.094(11) 0.106(13) 0.000(9) 0.037(16) 0.072(15)
C12B 0.39(4) 0.077(10) 0.144(17) 0.013(11) 0.12(2) 0.005(16)
C1B 0.31(3) 0.060(8) 0.112(13) -0.013(8) 0.049(15) 0.037(12)
C81A 0.63(6) 0.061(9) 0.105(14) 0.027(9) 0.08(2) -0.028(19)
C8B 0.173(18) 0.116(13) 0.25(2) -0.062(14) 0.142(18) -0.063(12)
C81B 0.25(2) 0.161(17) 0.20(2) -0.068(16) 0.16(2) -0.108(17)
C91B 0.17(5) 0.41(3) 0.27(6) 0.26(4) 0.04(3) 0.04(4)
C22B 0.21(3) 0.52(6) 0.070(12) 0.03(2) -0.022(14) 0.16(3)
C82B 0.33(4) 0.084(12) 0.30(3) -0.037(16) 0.17(3) -0.066(17)
C12A 0.107(13) 0.037(7) 0.56(5) 0.010(15) -0.04(2) -0.003(7)
C82A 0.65(8) 0.063(4) 0.109(17) 0.029(11) 0.09(3) -0.029(14)
C71B 0.29(3) 0.26(3) 0.123(16) -0.057(17) 0.125(19) -0.09(2)
C7B 0.31(4) 0.28(3) 0.136(17) -0.09(2) 0.14(2) -0.18(3)
C21B 0.39(4) 0.22(3) 0.27(3) -0.09(2) -0.22(3) 0.19(3)
C72B 0.45(5) 0.27(4) 0.21(3) -0.13(3) 0.18(3) -0.21(4)
C8A 0.61(4) 0.059(5) 0.101(13) 0.024(8) 0.07(3) -0.026(17)
C41B 0.094(10) 0.173(17) 0.21(3) -0.006(15) 0.051(13) 0.055(11)
C92B 0.29(4) 0.72(9) 0.112(19) 0.21(4) -0.02(2) 0.04(5)
C9B 0.16(2) 0.38(4) 0.26(3) 0.25(4) 0.03(2) 0.03(2)
C42B 0.090(11) 0.176(15) 0.19(7) -0.005(11) 0.048(11) 0.054(9)
C4B 0.091(12) 0.177(19) 0.20(2) -0.005(15) 0.049(13) 0.056(11)
C66A 0.41(3) 0.141(16) 0.115(11) -0.055(12) -0.05(1) -0.03(1)
C66B 0.43(6) 0.145(14) 0.118(13) -0.058(17) -0.07(2) -0.04(2)
C66C 0.42(4) 0.143(18) 0.117(16) -0.057(14) -0.06(2) -0.04(2)
Zr1A 0.0604(2) 0.04054(18) 0.0531(2) 0.00342(14) 0.00564(16) -0.00144(15)
Zr2A 0.0692(3) 0.04109(19) 0.0553(2) 0.00604(15) 0.01516(18) 0.01187(16)
Ba1 0.0564(3) 0.0474(3) 0.0479(3) 0.0020(2) 0.0090(2) -0.0002(2)
Zr1B 0.0673(3) 0.0648(3) 0.0711(3) -0.0057(2) 0.0040(2) 0.01477(19)
Zr2B 0.0750(3) 0.0828(3) 0.0796(3) -0.0031(2) 0.0349(2) -0.0113(2)
O2A 0.078(5) 0.067(4) 0.057(4) -0.007(3) -0.003(3) -0.007(3)
O5A 0.065(4) 0.046(3) 0.044(3) 0.007(2) 0.015(3) 0.007(3)
O4A 0.064(4) 0.043(3) 0.048(3) -0.002(2) 0.015(3) 0.002(3)
O6A 0.055(4) 0.062(4) 0.077(4) 0.013(3) 0.007(3) 0.011(3)
O7A 0.087(5) 0.041(3) 0.056(4) -0.005(3) 0.009(3) 0.003(3)
O1A 0.070(4) 0.037(3) 0.070(4) -0.006(3) 0.005(3) 0.011(3)
O9A 0.091(5) 0.061(4) 0.086(5) 0.008(4) 0.032(4) 0.027(4)
O8A 0.113(6) 0.053(4) 0.063(4) 0.013(3) 0.007(4) 0.016(4)

loop_
_atom_type_symbol
_atom_type_description
_atom_type_scat_dispersion_real
_atom_type_scat_dispersion_imag
_atom_type_scat_source
C C 0.0033 0.0016 'International Tables Vol C Tables 4.2.6.8 and 6.1.1.4'
H H 0.0000 0.0000 'International Tables Vol C Tables 4.2.6.8 and 6.1.1.4'
O O 0.0106 0.0060 'International Tables Vol C Tables 4.2.6.8 and 6.1.1.4'
Ga Ga 0.2307 1.6083 'International Tables Vol C Tables 4.2.6.8 and 6.1.1.4'
Ba Ba -0.3244 2.2819 'International Tables Vol C Tables 4.2.6.8 and 6.1.1.4'
Zr Zr -0.5830 6.1852 'International Tables Vol C Tables 4.2.6.8 and 6.1.1.4'

loop_
_geom_angle_atom_site_label_1
_geom_angle_atom_site_label_2
_geom_angle_atom_site_label_3
_geom_angle
Zr2B O6B Zr1B 93.7(2)
Zr2B O6B Ba1 99.4(2)
Zr1B O6B Ba1 99.3(2)
C5B O5B Zr1B 130.5(7)
C5B O5B Zr2B 122.0(7)
Zr1B O5B Zr2B 95.2(2)
C5B O5B Ba1 115.0(6)
Zr1B O5B Ba1 92.7(2)
Zr2B O5B Ba1 92.2(2)
C4B O4B Zr1B 126.6(9)
C4B O4B Zr2B 134.8(10)
Zr1B O4B Zr2B 97.1(3)
O5A C5A C51A 109.9(8)
O5A C5A C52A 112.6(9)
C51A C5A C52A 111.3(10)
O6A C6A C62A 110.0(10)
O6A C6A C61A 109.7(10)
C62A C6A C61A 112.6(12)
C3B O3B Zr1B 124.6(11)
C3B O3B Ba1 132.7(11)
Zr1B O3B Ba1 102.1(2)
C2B O2B Zr1B 167.2(10)
C9B O9B Zr2B 137.2(12)
C9B O9B Ba1 118.5(11)
Zr2B O9B Ba1 103.4(3)
C8B O8B Zr2B 168.4(9)
C1B O1B Zr1B 170.4(11)
C7B O7B Zr2B 177.0(15)
O5B C5B C52B 108.8(9)
O5B C5B C51B 110.6(9)
C52B C5B C51B 111.2(12)
O1A C1A C11A 112.7(12)
O1A C1A C12A 108.9(12)
C11A C1A C12A 112.6(17)
C21B C2B O2B 112.2(17)
C21B C2B C22B 115(3)
O2B C2B C22B 113.0(17)
O9A C9A C91A 111.2(12)
O9A C9A C92A 110.0(11)
C91A C9A C92A 113.7(12)
C32B C3B O3B 118.1(15)
C32B C3B C31B 123.6(16)
O3B C3B C31B 113.1(12)
C3A O3A Zr1A 172.9(8)
C32A C3A O3A 116.0(14)
C32A C3A C31A 122.6(14)
O3A C3A C31A 111.7(11)
O2A C2A C22A 111.9(12)
O2A C2A C21A 109.9(12)
C22A C2A C21A 116.0(17)
C12B C1B C11B 127.2(17)
C12B C1B O1B 115.9(15)
C11B C1B O1B 115.9(15)
O8B C8B C82B 113.5(16)
O8B C8B C81B 112.8(16)
C82B C8B C81B 117(2)
C72B C7B O7B 116.7(19)
C72B C7B C71B 127(2)
O7B C7B C71B 116(2)
C81A C8A C82A 123.2(19)
C81A C8A O8A 122(3)
C82A C8A O8A 112(2)
C91B C9B O9B 120(3)
C91B C9B C92B 115(3)
O9B C9B C92B 104(3)
O4B C4B C41B 106.8(13)
O4B C4B C42B 112.2(15)
C41B C4B C42B 112.5(5)
C66C C66A C66B 126(2)
C66C C66A O7A 118(3)
C66B C66A O7A 115.6(19)
O3A Zr1A O2A 100.9(3)
O3A Zr1A O1A 101.4(3)
O2A Zr1A O1A 100.2(3)
O3A Zr1A O6A 97.6(3)
O2A Zr1A O6A 98.5(3)
O1A Zr1A O6A 150.2(2)
O3A Zr1A O5A 96.5(3)
O2A Zr1A O5A 161.5(2)
O1A Zr1A O5A 82.3(2)
O6A Zr1A O5A 72.9(2)
O3A Zr1A O4A 163.1(3)
O2A Zr1A O4A 94.3(2)
O1A Zr1A O4A 83.0(2)
O6A Zr1A O4A 72.6(2)
O5A Zr1A O4A 67.6(2)
O3A Zr1A Zr2A 121.1(2)
O2A Zr1A Zr2A 120.9(2)
O1A Zr1A Zr2A 108.86(16)
O6A Zr1A Zr2A 41.34(18)
O5A Zr1A Zr2A 42.49(14)
O4A Zr1A Zr2A 42.86(14)
O3A Zr1A Ba1 127.9(2)
O2A Zr1A Ba1 120.3(2)
O1A Zr1A Ba1 44.74(16)
O6A Zr1A Ba1 105.52(18)
O5A Zr1A Ba1 49.91(15)
O4A Zr1A Ba1 46.25(15)
Zr2A Zr1A Ba1 64.249(15)
O8A Zr2A O9A 99.7(3)
O8A Zr2A O7A 101.2(3)
O9A Zr2A O7A 101.1(3)
O8A Zr2A O6A 95.5(3)
O9A Zr2A O6A 97.3(3)
O7A Zr2A O6A 152.6(2)
O8A Zr2A O5A 158.5(3)
O9A Zr2A O5A 100.0(2)
O7A Zr2A O5A 83.4(2)
O6A Zr2A O5A 73.4(2)
O8A Zr2A O4A 91.1(3)
O9A Zr2A O4A 166.3(3)
O7A Zr2A O4A 84.8(2)
O6A Zr2A O4A 73.2(2)
O5A Zr2A O4A 68.3(2)
O8A Zr2A Zr1A 117.3(2)
O9A Zr2A Zr1A 123.3(2)
O7A Zr2A Zr1A 111.03(16)
O6A Zr2A Zr1A 41.55(16)
O5A Zr2A Zr1A 42.95(15)
O4A Zr2A Zr1A 43.30(14)
O8A Zr2A Ba1 119.3(2)
O9A Zr2A Ba1 131.3(2)
O7A Zr2A Ba1 46.66(16)
O6A Zr2A Ba1 106.04(16)
O5A Zr2A Ba1 50.08(15)
O4A Zr2A Ba1 46.39(15)
Zr1A Zr2A Ba1 64.554(16)
O6B Ba1 O1A 83.37(18)
O6B Ba1 O9B 62.6(2)
O1A Ba1 O9B 118.9(3)
O6B Ba1 O4A 115.55(18)
O1A Ba1 O4A 62.09(17)
O9B Ba1 O4A 87.7(2)
O6B Ba1 O3B 62.4(2)
O1A Ba1 O3B 88.47(19)
O9B Ba1 O3B 113.4(2)
O4A Ba1 O3B 150.01(18)
O6B Ba1 O7A 153.38(19)
O1A Ba1 O7A 114.24(19)
O9B Ba1 O7A 90.9(2)
O4A Ba1 O7A 62.43(17)
O3B Ba1 O7A 133.88(19)
O6B Ba1 O5A 142.79(17)
O1A Ba1 O5A 59.61(17)
O9B Ba1 O5A 137.1(2)
O4A Ba1 O5A 52.14(16)
O3B Ba1 O5A 109.46(18)
O7A Ba1 O5A 59.57(17)
O6B Ba1 O5B 51.49(18)
O1A Ba1 O5B 132.05(17)
O9B Ba1 O5B 58.4(2)
O4A Ba1 O5B 146.14(17)
O3B Ba1 O5B 58.90(19)
O7A Ba1 O5B 113.67(18)
O5A Ba1 O5B 158.64(17)
O6B Ba1 Zr2A 151.01(14)
O1A Ba1 Zr2A 82.55(12)
O9B Ba1 Zr2A 103.16(18)
O4A Ba1 Zr2A 35.76(11)
O3B Ba1 Zr2A 142.05(14)
O7A Ba1 Zr2A 32.01(13)
O5A Ba1 Zr2A 35.78(10)
O5B Ba1 Zr2A 144.85(13)
O6B Ba1 Zr2B 35.49(14)
O1A Ba1 Zr2B 113.78(13)
O9B Ba1 Zr2B 31.57(18)
O4A Ba1 Zr2B 113.31(12)
O3B Ba1 Zr2B 82.49(14)
O7A Ba1 Zr2B 118.54(14)
O5A Ba1 Zr2B 165.27(11)
O5B Ba1 Zr2B 35.73(12)
Zr2A Ba1 Zr2B 134.70(2)
O6B Ba1 Zr1A 110.73(14)
O1A Ba1 Zr1A 31.43(12)
O9B Ba1 Zr1A 118.0(2)
O4A Ba1 Zr1A 36.00(11)
O3B Ba1 Zr1A 114.42(14)
O7A Ba1 Zr1A 83.10(13)
O5A Ba1 Zr1A 36.04(11)
O5B Ba1 Zr1A 162.16(12)
Zr2A Ba1 Zr1A 51.20(2)
Zr2B Ba1 Zr1A 131.61(2)
O6B Ba1 Zr1B 35.70(14)
O1A Ba1 Zr1B 98.74(12)
O9B Ba1 Zr1B 82.28(18)
O4A Ba1 Zr1B 150.27(11)
O3B Ba1 Zr1B 31.64(14)
O7A Ba1 Zr1B 145.16(13)
O5A Ba1 Zr1B 139.85(11)
O5B Ba1 Zr1B 35.50(13)
Zr2A Ba1 Zr1B 173.025(18)
Zr2B Ba1 Zr1B 50.979(17)
Zr1A Ba1 Zr1B 130.11(2)
O2B Zr1B O1B 101.0(4)
O2B Zr1B O3B 101.5(4)
O1B Zr1B O3B 101.0(3)
O2B Zr1B O4B 98.0(4)
O1B Zr1B O4B 94.7(3)
O3B Zr1B O4B 152.1(3)
O2B Zr1B O5B 100.3(3)
O1B Zr1B O5B 156.5(3)
O3B Zr1B O5B 84.4(2)
O4B Zr1B O5B 72.6(3)
O2B Zr1B O6B 166.9(3)
O1B Zr1B O6B 89.7(3)
O3B Zr1B O6B 83.7(2)
O4B Zr1B O6B 73.4(3)
O5B Zr1B O6B 68.0(2)
O2B Zr1B Zr2B 124.3(3)
O1B Zr1B Zr2B 115.5(3)
O3B Zr1B Zr2B 110.34(17)
O4B Zr1B Zr2B 41.7(2)
O5B Zr1B Zr2B 42.48(17)
O6B Zr1B Zr2B 42.95(16)
O2B Zr1B Ba1 132.5(3)
O1B Zr1B Ba1 116.9(3)
O3B Zr1B Ba1 46.22(17)
O4B Zr1B Ba1 106.0(2)
O5B Zr1B Ba1 51.84(17)
O6B Zr1B Ba1 44.96(16)
Zr2B Zr1B Ba1 64.350(17)
O8B Zr2B O7B 101.4(4)
O8B Zr2B O9B 101.4(4)
O7B Zr2B O9B 100.2(5)
O8B Zr2B O4B 97.5(4)
O7B Zr2B O4B 98.2(4)
O9B Zr2B O4B 150.4(3)
O8B Zr2B O5B 99.0(3)
O7B Zr2B O5B 158.4(4)
O9B Zr2B O5B 82.6(3)
O4B Zr2B O5B 72.0(3)
O8B Zr2B O6B 165.9(4)
O7B Zr2B O6B 90.7(3)
O9B Zr2B O6B 83.5(3)
O4B Zr2B O6B 73.3(3)
O5B Zr2B O6B 68.2(2)
O8B Zr2B Zr1B 123.0(3)
O7B Zr2B Zr1B 118.3(3)
O9B Zr2B Zr1B 109.3(2)
O4B Zr2B Zr1B 41.2(2)
O5B Zr2B Zr1B 42.34(17)
O6B Zr2B Zr1B 43.36(18)
O8B Zr2B Ba1 131.8(3)
O7B Zr2B Ba1 115.9(3)
O9B Zr2B Ba1 45.0(2)
O4B Zr2B Ba1 105.7(2)
O5B Zr2B Ba1 52.06(17)
O6B Zr2B Ba1 45.10(17)
Zr1B Zr2B Ba1 64.671(15)
C2A O2A Zr1A 172.8(8)
C5A O5A Zr2A 130.4(5)
C5A O5A Zr1A 123.6(6)
Zr2A O5A Zr1A 94.6(2)
C5A O5A Ba1 111.5(5)
Zr2A O5A Ba1 94.14(19)
Zr1A O5A Ba1 94.05(19)
Zr2A O4A Zr1A 93.8(2)
Zr2A O4A Ba1 97.9(2)
Zr1A O4A Ba1 97.75(19)
C6A O6A Zr2A 126.9(6)
C6A O6A Zr1A 136.0(7)
Zr2A O6A Zr1A 97.1(3)
C66A O7A Zr2A 132.7(10)
C66A O7A Ba1 125.6(11)
Zr2A O7A Ba1 101.3(2)
C1A O1A Zr1A 138.2(7)
C1A O1A Ba1 116.0(6)
Zr1A O1A Ba1 103.8(2)
C9A O9A Zr2A 162.3(8)
C8A O8A Zr2A 174.1(15)

loop_
_geom_bond_atom_site_label_1
_geom_bond_atom_site_label_2
_geom_bond_distance
O6B Zr2B 2.218(6)
O6B Zr1B 2.235(7)
O6B Ba1 2.706(6)
O5B C5B 1.453(11)
O5B Zr1B 2.197(7)
O5B Zr2B 2.202(6)
O5B Ba1 2.974(6)
O4B C4B 1.432(5)
O4B Zr1B 2.155(8)
O4B Zr2B 2.179(8)
C5A O5A 1.447(10)
C5A C51A 1.508(17)
C5A C52A 1.513(15)
C6A O6A 1.434(12)
C6A C62A 1.488(19)
C6A C61A 1.554(19)
O3B C3B 1.424(14)
O3B Zr1B 2.028(7)
O3B Ba1 2.790(6)
O2B C2B 1.395(17)
O2B Zr1B 1.908(8)
O9B C9B 1.44(2)
O9B Zr2B 2.028(8)
O9B Ba1 2.740(7)
O8B C8B 1.394(16)
O8B Zr2B 1.906(8)
O1B C1B 1.396(15)
O1B Zr1B 1.919(8)
O7B C7B 1.35(2)
O7B Zr2B 1.927(9)
C5B C52B 1.509(17)
C5B C51B 1.525(17)
C1A O1A 1.433(12)
C1A C11A 1.45(2)
C1A C12A 1.50(2)
C2B C21B 1.39(3)
C2B C22B 1.40(3)
C9A O9A 1.424(12)
C9A C91A 1.46(2)
C9A C92A 1.520(18)
C3B C32B 1.32(2)
C3B C31B 1.49(2)
O3A C3A 1.415(13)
O3A Zr1A 1.911(6)
C31A C3A 1.469(18)
C3A C32A 1.38(2)
C2A O2A 1.393(13)
C2A C22A 1.41(2)
C2A C21A 1.51(2)
C11B C1B 1.38(2)
C12B C1B 1.35(2)
C81A C8A 1.24(3)
C8B C82B 1.40(2)
C8B C81B 1.42(2)
C91B C9B 1.54(3)
C82A C8A 1.36(4)
C71B C7B 1.35(2)
C7B C72B 1.33(3)
C8A O8A 1.392(15)
C41B C4B 1.506(5)
C92B C9B 1.75(5)
C42B C4B 1.509(5)
C66A C66C 1.15(4)
C66A C66B 1.37(3)
C66A O7A 1.428(15)
Zr1A O2A 1.929(7)
Zr1A O1A 2.026(6)
Zr1A O6A 2.176(6)
Zr1A O5A 2.225(6)
Zr1A O4A 2.238(6)
Zr1A Zr2A 3.2555(13)
Zr1A Ba1 3.7721(7)
Zr2A O8A 1.901(6)
Zr2A O9A 1.916(7)
Zr2A O7A 2.034(7)
Zr2A O6A 2.167(7)
Zr2A O5A 2.206(5)
Zr2A O4A 2.219(5)
Zr2A Ba1 3.7625(8)
Ba1 O1A 2.735(6)
Ba1 O4A 2.750(6)
Ba1 O7A 2.791(6)
Ba1 O5A 2.893(6)
Ba1 Zr2B 3.7686(8)
Ba1 Zr1B 3.7786(8)
Zr1B Zr2B 3.2479(10)
